data_4078427
loop_
_publ_author_name
'Otero, Antonio'
'Fern\'andez-Baeza, Juan'
'S\'anchez-Barba, Luis F.'
'Tejeda, Juan'
'Honrado, Manuel'
'Garc\'es, Andr\'es'
'Lara-S\'anchez, Agust\'in'
'Rodr\'iguez, Ana M.'

_publ_section_title
;
 ChiralN,N,O-Scorpionate Zinc Alkyls as Effective and Stereoselective
 Initiators for the Living ROP of Lactides
;
_journal_issue 11
_journal_name_full Organometallics
_journal_page_first 4191
_journal_paper_doi 10.1021/om300146n
_journal_volume 31
_journal_year 2012
_chemical_formula_sum 'C17 H28 N4 O Zn'
_chemical_formula_weight 369.80
_chemical_name_systematic
;
 ?
;
_space_group_IT_number 14
_symmetry_cell_setting monoclinic
_symmetry_space_group_name_Hall '-P 2ybc'
_symmetry_space_group_name_H-M 'P 1 21/c 1'
_atom_sites_solution_hydrogens geom
_atom_sites_solution_primary direct
_atom_sites_solution_secondary difmap
_audit_creation_method SHELXL-97
_cell_angle_alpha 90.00
_cell_angle_beta 103.490(2)
_cell_angle_gamma 90.00
_cell_formula_units_Z 4
_cell_length_a 11.5485(3)
_cell_length_b 11.1502(3)
_cell_length_c 14.8159(4)
_cell_measurement_reflns_used 3619
_cell_measurement_temperature 220(2)
_cell_measurement_theta_max 24.492
_cell_measurement_theta_min 2.726
_cell_volume 1855.18(9)
_computing_cell_refinement 'Bruker SAINT'
_computing_data_collection 'Bruker APEX'
_computing_data_reduction 'Bruker SAINT, SADABS, XPREP'
_computing_molecular_graphics 'Bruker SHELXTL'
_computing_publication_material 'Bruker SHELXTL'
_computing_structure_refinement 'SHELXL-97 (Sheldrick, 1997)'
_computing_structure_solution 'SHELXS-97 (Sheldrick, 1990)'
_diffrn_ambient_temperature 220(2)
_diffrn_measured_fraction_theta_full 0.997
_diffrn_measured_fraction_theta_max 0.997
_diffrn_measurement_device_type 'CCd area detector'
_diffrn_measurement_method 'omega and phi scans'
_diffrn_radiation_monochromator graphite
_diffrn_radiation_source 'fine-focus sealed tube'
_diffrn_radiation_type MoK\a
_diffrn_radiation_wavelength 0.71073
_diffrn_reflns_av_R_equivalents 0.0410
_diffrn_reflns_av_sigmaI/netI 0.0454
_diffrn_reflns_limit_h_max 16
_diffrn_reflns_limit_h_min -15
_diffrn_reflns_limit_k_max 15
_diffrn_reflns_limit_k_min -15
_diffrn_reflns_limit_l_max 20
_diffrn_reflns_limit_l_min -21
_diffrn_reflns_number 20677
_diffrn_reflns_theta_full 30.56
_diffrn_reflns_theta_max 30.56
_diffrn_reflns_theta_min 2.73
_exptl_absorpt_coefficient_mu 1.333
_exptl_absorpt_correction_T_max 0.8782
_exptl_absorpt_correction_T_min 0.7763
_exptl_absorpt_correction_type multi-scan
_exptl_absorpt_process_details SADABS
_exptl_crystal_colour colorless
_exptl_crystal_density_diffrn 1.324
_exptl_crystal_density_method 'not measured'
_exptl_crystal_description block
_exptl_crystal_F_000 784
_exptl_crystal_size_max 0.20
_exptl_crystal_size_mid 0.15
_exptl_crystal_size_min 0.10
_refine_diff_density_max 0.333
_refine_diff_density_min -0.333
_refine_diff_density_rms 0.061
_refine_ls_extinction_method none
_refine_ls_goodness_of_fit_ref 1.036
_refine_ls_hydrogen_treatment constr
_refine_ls_matrix_type full
_refine_ls_number_parameters 216
_refine_ls_number_reflns 5684
_refine_ls_number_restraints 0
_refine_ls_restrained_S_all 1.036
_refine_ls_R_factor_all 0.0598
_refine_ls_R_factor_gt 0.0382
_refine_ls_shift/su_max 0.011
_refine_ls_shift/su_mean 0.000
_refine_ls_structure_factor_coef Fsqd
_refine_ls_weighting_details 'calc w=1/[\s^2^(Fo^2^)+(0.0395P)^2^+0.1904P] where P=(Fo^2^+2Fc^2^)/3'
_refine_ls_weighting_scheme calc
_refine_ls_wR_factor_gt 0.0840
_refine_ls_wR_factor_ref 0.0924
_reflns_number_gt 4138
_reflns_number_total 5684
_reflns_threshold_expression >2sigma(I)
_cod_data_source_file om300146n_si_001.cif
_cod_data_source_block 1
_cod_original_sg_symbol_H-M P21/c
_cod_database_code 4078427

loop_
_symmetry_equiv_pos_as_xyz
'x, y, z'
'-x, y+1/2, -z+1/2'
'-x, -y, -z'
'x, -y-1/2, z-1/2'

loop_
_atom_site_label
_atom_site_type_symbol
_atom_site_fract_x
_atom_site_fract_y
_atom_site_fract_z
_atom_site_U_iso_or_equiv
_atom_site_adp_type
_atom_site_occupancy
_atom_site_symmetry_multiplicity
_atom_site_calc_flag
_atom_site_refinement_flags
Zn1 Zn 0.225357(19) 0.079943(19) 0.382448(14) 0.02976(8) Uani 1 1 d .
N1 N 0.08823(13) 0.14937(13) 0.44142(11) 0.0299(3) Uani 1 1 d .
N2 N 0.13423(13) 0.20717(13) 0.52357(10) 0.0283(3) Uani 1 1 d .
N3 N 0.31902(13) 0.03856(13) 0.52257(10) 0.0268(3) Uani 1 1 d .
N4 N 0.33224(13) 0.13707(13) 0.57906(10) 0.0272(3) Uani 1 1 d .
O1 O 0.29557(11) 0.23808(11) 0.39081(9) 0.0323(3) Uani 1 1 d .
C1 C -0.02719(16) 0.13527(17) 0.43732(13) 0.0320(4) Uani 1 1 d .
C2 C -0.05487(17) 0.18106(18) 0.51773(14) 0.0357(4) Uani 1 1 d .
H2 H -0.1294 0.1815 0.5316 0.043 Uiso 1 1 calc R
C3 C 0.04871(17) 0.22509(17) 0.57200(13) 0.0324(4) Uani 1 1 d .
C4 C -0.10683(19) 0.07958(19) 0.35487(15) 0.0420(5) Uani 1 1 d .
H4A H -0.1510 0.1411 0.3162 0.063 Uiso 1 1 calc R
H4B H -0.1611 0.0259 0.3746 0.063 Uiso 1 1 calc R
H4C H -0.0600 0.0357 0.3204 0.063 Uiso 1 1 calc R
C5 C 0.0756(2) 0.2801(2) 0.66611(14) 0.0435(5) Uani 1 1 d .
H5A H 0.1426 0.2401 0.7050 0.065 Uiso 1 1 calc R
H5B H 0.0076 0.2722 0.6926 0.065 Uiso 1 1 calc R
H5C H 0.0939 0.3636 0.6614 0.065 Uiso 1 1 calc R
C6 C 0.41979(16) 0.12248(18) 0.65624(12) 0.0303(4) Uani 1 1 d .
C7 C 0.46356(17) 0.00876(17) 0.65030(13) 0.0333(4) Uani 1 1 d .
H7 H 0.5243 -0.0284 0.6936 0.040 Uiso 1 1 calc R
C8 C 0.39935(16) -0.04026(16) 0.56694(13) 0.0275(4) Uani 1 1 d .
C9 C 0.45660(19) 0.21763(19) 0.72766(14) 0.0432(5) Uani 1 1 d .
H9A H 0.4769 0.2891 0.6987 0.065 Uiso 1 1 calc R
H9B H 0.5245 0.1907 0.7738 0.065 Uiso 1 1 calc R
H9C H 0.3921 0.2344 0.7566 0.065 Uiso 1 1 calc R
C10 C 0.41035(18) -0.16150(16) 0.52832(14) 0.0360(4) Uani 1 1 d .
H10A H 0.3563 -0.2155 0.5480 0.054 Uiso 1 1 calc R
H10B H 0.4904 -0.1900 0.5502 0.054 Uiso 1 1 calc R
H10C H 0.3914 -0.1574 0.4618 0.054 Uiso 1 1 calc R
C11 C 0.25833(15) 0.24272(16) 0.54768(12) 0.0277(4) Uani 1 1 d .
H11 H 0.2688 0.2982 0.6002 0.033 Uiso 1 1 calc R
C12 C 0.30279(16) 0.30733(16) 0.46917(13) 0.0298(4) Uani 1 1 d .
H12 H 0.3882 0.3201 0.4944 0.036 Uiso 1 1 calc R
C13 C 0.24951(19) 0.43510(17) 0.44667(15) 0.0377(5) Uani 1 1 d .
C14 C 0.1175(2) 0.4312(2) 0.39649(17) 0.0496(6) Uani 1 1 d .
H14A H 0.0716 0.4026 0.4383 0.074 Uiso 1 1 calc R
H14B H 0.1070 0.3783 0.3441 0.074 Uiso 1 1 calc R
H14C H 0.0913 0.5103 0.3756 0.074 Uiso 1 1 calc R
C15 C 0.3181(2) 0.4936(2) 0.38179(18) 0.0571(7) Uani 1 1 d .
H15A H 0.2889 0.5735 0.3670 0.086 Uiso 1 1 calc R
H15B H 0.3073 0.4474 0.3258 0.086 Uiso 1 1 calc R
H15C H 0.4013 0.4966 0.4118 0.086 Uiso 1 1 calc R
C16 C 0.2648(2) 0.50989(19) 0.53486(17) 0.0560(6) Uani 1 1 d .
H16A H 0.2443 0.5918 0.5186 0.084 Uiso 1 1 calc R
H16B H 0.3462 0.5057 0.5694 0.084 Uiso 1 1 calc R
H16C H 0.2137 0.4792 0.5721 0.084 Uiso 1 1 calc R
C17 C 0.2023(2) -0.05106(19) 0.29148(14) 0.0420(5) Uani 1 1 d .
H17A H 0.2441 -0.0330 0.2442 0.063 Uiso 1 1 calc R
H17B H 0.1189 -0.0599 0.2636 0.063 Uiso 1 1 calc R
H17C H 0.2325 -0.1244 0.3221 0.063 Uiso 1 1 calc R

loop_
_atom_site_aniso_label
_atom_site_aniso_U_11
_atom_site_aniso_U_22
_atom_site_aniso_U_33
_atom_site_aniso_U_23
_atom_site_aniso_U_13
_atom_site_aniso_U_12
Zn1 0.03179(13) 0.02957(13) 0.02757(12) -0.00188(9) 0.00619(9) 0.00128(9)
N1 0.0279(8) 0.0289(8) 0.0320(8) -0.0009(6) 0.0053(6) 0.0010(6)
N2 0.0265(8) 0.0281(8) 0.0306(8) -0.0010(6) 0.0071(6) 0.0037(6)
N3 0.0286(8) 0.0234(7) 0.0281(8) -0.0008(6) 0.0060(6) 0.0014(6)
N4 0.0287(8) 0.0251(8) 0.0268(7) -0.0018(6) 0.0044(6) 0.0035(6)
O1 0.0362(7) 0.0294(7) 0.0335(7) 0.0007(6) 0.0125(6) -0.0007(6)
C1 0.0269(9) 0.0305(10) 0.0379(10) 0.0058(8) 0.0059(8) 0.0026(8)
C2 0.0273(10) 0.0405(11) 0.0414(11) 0.0030(9) 0.0121(8) 0.0065(8)
C3 0.0340(10) 0.0291(9) 0.0360(10) 0.0026(8) 0.0122(8) 0.0079(8)
C4 0.0333(11) 0.0464(13) 0.0431(12) -0.0004(10) 0.0023(9) -0.0049(9)
C5 0.0460(12) 0.0493(13) 0.0391(11) -0.0050(10) 0.0174(10) 0.0084(10)
C6 0.0300(9) 0.0354(10) 0.0246(9) 0.0020(7) 0.0045(7) -0.0014(8)
C7 0.0307(10) 0.0360(10) 0.0302(9) 0.0075(8) 0.0011(8) 0.0045(8)
C8 0.0252(9) 0.0245(8) 0.0342(10) 0.0053(7) 0.0100(7) 0.0010(7)
C9 0.0468(12) 0.0442(12) 0.0341(11) -0.0078(9) 0.0003(9) 0.0007(10)
C10 0.0352(11) 0.0270(10) 0.0457(12) 0.0015(8) 0.0089(9) 0.0042(8)
C11 0.0271(9) 0.0251(9) 0.0301(9) -0.0023(7) 0.0053(7) 0.0021(7)
C12 0.0285(9) 0.0266(9) 0.0340(10) 0.0009(8) 0.0068(8) 0.0003(7)
C13 0.0432(12) 0.0272(10) 0.0432(12) 0.0055(8) 0.0111(9) 0.0051(8)
C14 0.0462(13) 0.0406(12) 0.0589(15) 0.0121(11) 0.0061(11) 0.0145(10)
C15 0.0645(16) 0.0401(13) 0.0705(17) 0.0197(12) 0.0239(14) 0.0011(12)
C16 0.0796(18) 0.0246(11) 0.0618(16) -0.0041(10) 0.0124(13) 0.0026(11)
C17 0.0465(13) 0.0439(12) 0.0330(11) -0.0069(9) 0.0043(9) 0.0036(10)

loop_
_atom_type_symbol
_atom_type_description
_atom_type_scat_dispersion_real
_atom_type_scat_dispersion_imag
_atom_type_scat_source
C C 0.0033 0.0016 'International Tables Vol C Tables 4.2.6.8 and 6.1.1.4'
H H 0.0000 0.0000 'International Tables Vol C Tables 4.2.6.8 and 6.1.1.4'
N N 0.0061 0.0033 'International Tables Vol C Tables 4.2.6.8 and 6.1.1.4'
O O 0.0106 0.0060 'International Tables Vol C Tables 4.2.6.8 and 6.1.1.4'
Zn Zn 0.2839 1.4301 'International Tables Vol C Tables 4.2.6.8 and 6.1.1.4'

loop_
_geom_angle_atom_site_label_1
_geom_angle_atom_site_label_2
_geom_angle_atom_site_label_3
_geom_angle
O1 Zn1 C17 135.29(8)
O1 Zn1 N1 89.03(5)
C17 Zn1 N1 123.95(8)
O1 Zn1 N3 91.42(6)
C17 Zn1 N3 117.34(8)
N1 Zn1 N3 86.37(6)
C1 N1 N2 105.85(14)
C1 N1 Zn1 140.67(13)
N2 N1 Zn1 111.40(10)
C3 N2 N1 110.97(15)
C3 N2 C11 128.76(16)
N1 N2 C11 120.26(13)
C8 N3 N4 105.18(14)
C8 N3 Zn1 138.64(12)
N4 N3 Zn1 112.14(11)
C6 N4 N3 112.14(15)
C6 N4 C11 129.22(15)
N3 N4 C11 118.54(14)
C12 O1 Zn1 120.42(10)
N1 C1 C2 110.09(17)
N1 C1 C4 120.64(17)
C2 C1 C4 129.26(18)
C3 C2 C1 106.81(16)
N2 C3 C2 106.23(17)
N2 C3 C5 122.34(17)
C2 C3 C5 131.41(17)
N4 C6 C7 105.72(16)
N4 C6 C9 123.39(18)
C7 C6 C9 130.86(18)
C6 C7 C8 106.88(16)
N3 C8 C7 110.06(16)
N3 C8 C10 121.46(17)
C7 C8 C10 128.48(17)
N2 C11 N4 109.13(14)
N2 C11 C12 115.01(15)
N4 C11 C12 109.91(14)
O1 C12 C11 113.86(14)
O1 C12 C13 112.86(15)
C11 C12 C13 113.67(15)
C16 C13 C15 109.40(19)
C16 C13 C14 109.55(19)
C15 C13 C14 108.06(19)
C16 C13 C12 110.85(17)
C15 C13 C12 106.75(16)
C14 C13 C12 112.12(16)

loop_
_geom_bond_atom_site_label_1
_geom_bond_atom_site_label_2
_geom_bond_distance
Zn1 O1 1.9326(13)
Zn1 C17 1.963(2)
Zn1 N1 2.1251(15)
Zn1 N3 2.1552(15)
N1 C1 1.329(2)
N1 N2 1.370(2)
N2 C3 1.364(2)
N2 C11 1.449(2)
N3 C8 1.334(2)
N3 N4 1.368(2)
N4 C6 1.348(2)
N4 C11 1.465(2)
O1 C12 1.381(2)
C1 C2 1.400(3)
C1 C4 1.483(3)
C2 C3 1.367(3)
C3 C5 1.488(3)
C6 C7 1.376(3)
C6 C9 1.489(3)
C7 C8 1.395(3)
C8 C10 1.485(3)
C11 C12 1.554(2)
C12 C13 1.557(2)
C13 C16 1.525(3)
C13 C15 1.527(3)
C13 C14 1.533(3)
